data_2202673
loop_
_publ_author_name
'Correia, Valdir R.'
'Bortoluzzi, Adailton J.'
'Neves, Ademir'
'Joussef, Ant\^onio C.'
'Vieira, Marcia G. M.'
'Batista, Suzana C'

_publ_section_title
;
 Bis[<i>N</i>-(2-pyridylmethyl)glycinato]zinc(II) dihydrate
;
_journal_issue 7
_journal_name_full 'Acta Crystallographica Section E'
_journal_page_first m464
_journal_page_last m466
_journal_paper_doi 10.1107/S1600536803012364
_journal_volume 59
_journal_year 2003
_chemical_formula_iupac 'Zn (C8 H9 N2 O2)2], 2H2 O'
_chemical_formula_moiety 'C16 H18 N4 O4 Zn, 2H2 O'
_chemical_formula_sum 'C16 H22 N4 O6 Zn'
_chemical_formula_weight 431.75
_chemical_name_systematic
;
Bis[N-(2-pyridylmethyl)glycinato]zinc(II) dihydrate
;
_space_group_IT_number 14
_symmetry_cell_setting monoclinic
_symmetry_space_group_name_Hall '-P 2ybc'
_symmetry_space_group_name_H-M 'P 1 21/c 1'
_atom_sites_solution_hydrogens geom
_atom_sites_solution_primary direct
_atom_sites_solution_secondary difmap
_cell_angle_alpha 90.00
_cell_angle_beta 91.99(3)
_cell_angle_gamma 90.00
_cell_formula_units_Z 2
_cell_length_a 9.081(2)
_cell_length_b 9.480(2)
_cell_length_c 10.834(2)
_cell_measurement_reflns_used 25
_cell_measurement_temperature 293(2)
_cell_measurement_theta_max 18.22
_cell_measurement_theta_min 8.26
_cell_volume 932.1(3)
_computing_cell_refinement
;
SET4 in CAD-4 EXPRESS
;
_computing_data_collection 'CAD-4 EXPRESS (Enraf-Nonius, 1994)'
_computing_data_reduction 'HELENA (Spek, 1996)'
_computing_molecular_graphics
;
ZORTEP (Zsolnai et al., 1996)
;
_computing_publication_material SHELXL97
_computing_structure_refinement 'SHELXL97 (Sheldrick, 1997)'
_computing_structure_solution 'SHELXS97 (Sheldrick, 1990)'
_diffrn_ambient_temperature 293(2)
_diffrn_measured_fraction_theta_full 0.999
_diffrn_measured_fraction_theta_max 0.999
_diffrn_measurement_device_type 'Enraf-Nonius CAD-4'
_diffrn_measurement_method \w--2\q
_diffrn_radiation_monochromator graphite
_diffrn_radiation_source 'fine-focus sealed tube'
_diffrn_radiation_type MoK\a
_diffrn_radiation_wavelength 0.71073
_diffrn_reflns_av_R_equivalents 0.0147
_diffrn_reflns_av_sigmaI/netI 0.0278
_diffrn_reflns_limit_h_max 11
_diffrn_reflns_limit_h_min -11
_diffrn_reflns_limit_k_max 0
_diffrn_reflns_limit_k_min -11
_diffrn_reflns_limit_l_max 0
_diffrn_reflns_limit_l_min -13
_diffrn_reflns_number 1930
_diffrn_reflns_theta_full 25.99
_diffrn_reflns_theta_max 25.99
_diffrn_reflns_theta_min 2.24
_diffrn_standards_decay_% 1
_diffrn_standards_interval_count 200
_diffrn_standards_number 3
_exptl_absorpt_coefficient_mu 1.358
_exptl_absorpt_correction_T_max 0.794
_exptl_absorpt_correction_T_min 0.702
_exptl_absorpt_correction_type '\y scan'
_exptl_absorpt_process_details '(PLATON; Spek, 1990)'
_exptl_crystal_colour colourless
_exptl_crystal_density_diffrn 1.538
_exptl_crystal_density_method 'not measured'
_exptl_crystal_description 'irregular block'
_exptl_crystal_F_000 448
_exptl_crystal_size_max 0.30
_exptl_crystal_size_mid 0.23
_exptl_crystal_size_min 0.17
_refine_diff_density_max 0.256
_refine_diff_density_min -0.303
_refine_ls_extinction_coef 0.0109(13)
_refine_ls_extinction_expression Fc^*^=kFc[1+0.001xFc^2^\l^3^/sin(2\q)]^-1/4^
_refine_ls_extinction_method SHELXL97
_refine_ls_goodness_of_fit_ref 1.034
_refine_ls_hydrogen_treatment mixed
_refine_ls_matrix_type full
_refine_ls_number_parameters 137
_refine_ls_number_reflns 1827
_refine_ls_number_restraints 0
_refine_ls_restrained_S_all 1.034
_refine_ls_R_factor_all 0.0451
_refine_ls_R_factor_gt 0.0251
_refine_ls_shift/su_max 0.002
_refine_ls_shift/su_mean 0.000
_refine_ls_structure_factor_coef Fsqd
_refine_ls_weighting_details 'w = 1/[\s^2^(Fo^2^)+(0.0342P)^2^+0.3276P] where P = (Fo^2^+2Fc^2^)/3'
_refine_ls_weighting_scheme calc
_refine_ls_wR_factor_gt 0.0653
_refine_ls_wR_factor_ref 0.0714
_reflns_number_gt 1448
_reflns_number_total 1827
_reflns_threshold_expression I>2\s(I)
_cod_data_source_file lh6069.cif
_cod_data_source_block I
_cod_depositor_comments
;
The following automatic conversions were performed:
'_symmetry_cell_setting' value 'Monoclinic' changed to 'monoclinic'
according to '/home/saulius/struct/CIF-dictionaries/cif_core.dic'
dictionary named 'cif_core.dic' version 2.4.1 from 2010-06-29.

Automatic conversion script
Id: cif_fix_enum 1527 2010-12-29 10:47:43Z saulius 

The following automatic conversions were performed:

'_symmetry_cell_setting' value 'Monoclinic' changed to 'monoclinic'
according to /home/saulius/struct/CIF-dictionaries/cif_core.dic
dictionary named 'cif_core.dic' version 2.4.1 from 2010-06-29.

Automatic conversion script
Id: cif_fix_values 1715 2011-07-08 13:25:40Z adriana 
;
_cod_original_sg_symbol_H-M 'P 21/c'
_cod_database_code 2202673
_cod_database_fobs_code 2202673

loop_
_symmetry_equiv_pos_as_xyz
'x, y, z'
'-x, y+1/2, -z+1/2'
'-x, -y, -z'
'x, -y-1/2, z-1/2'

loop_
_atom_site_label
_atom_site_fract_x
_atom_site_fract_y
_atom_site_fract_z
_atom_site_U_iso_or_equiv
_atom_site_adp_type
_atom_site_calc_flag
_atom_site_refinement_flags
_atom_site_occupancy
_atom_site_disorder_assembly
_atom_site_disorder_group
_atom_site_type_symbol
Zn1 0.5000 0.0000 0.0000 0.03153(13) Uani d S 1 . . Zn
O1 0.59052(17) -0.14294(15) -0.12405(13) 0.0413(4) Uani d . 1 . . O
O2 0.70146(17) -0.15519(17) -0.30198(14) 0.0466(4) Uani d . 1 . . O
N1 0.72095(18) 0.0702(2) 0.05839(16) 0.0385(4) Uani d . 1 . . N
N2 0.5482(2) 0.14548(18) -0.14175(16) 0.0332(4) Uani d . 1 . . N
H2N 0.472(2) 0.186(2) -0.168(2) 0.039(6) Uiso d . 1 . . H
C1 0.8144(3) 0.0121(3) 0.1428(2) 0.0501(6) Uani d . 1 . . C
H1 0.7879 -0.0717 0.1808 0.060 Uiso calc R 1 . . H
C2 0.9475(3) 0.0725(3) 0.1748(3) 0.0632(7) Uani d . 1 . . C
H2 1.0100 0.0308 0.2340 0.076 Uiso calc R 1 . . H
C3 0.9869(3) 0.1955(3) 0.1179(3) 0.0689(8) Uani d . 1 . . C
H3 1.0764 0.2385 0.1386 0.083 Uiso calc R 1 . . H
C4 0.8933(3) 0.2551(3) 0.0299(3) 0.0581(7) Uani d . 1 . . C
H4 0.9192 0.3374 -0.0106 0.070 Uiso calc R 1 . . H
C5 0.7593(2) 0.1896(2) 0.0030(2) 0.0391(5) Uani d . 1 . . C
C6 0.6477(2) 0.2531(2) -0.0864(2) 0.0430(5) Uani d . 1 . . C
H6A 0.5898 0.3227 -0.0438 0.052 Uiso calc R 1 . . H
H6B 0.6986 0.3011 -0.1515 0.052 Uiso calc R 1 . . H
C7 0.6110(3) 0.0679(2) -0.2447(2) 0.0448(5) Uani d . 1 . . C
H7A 0.7039 0.1116 -0.2644 0.054 Uiso calc R 1 . . H
H7B 0.5450 0.0776 -0.3166 0.054 Uiso calc R 1 . . H
C8 0.6377(2) -0.0885(2) -0.22110(19) 0.0339(4) Uani d . 1 . . C
O1W 0.7173(3) 0.5893(2) -0.0550(2) 0.0681(6) Uani d . 1 . . O
H1W 0.731(3) 0.602(3) 0.015(3) 0.075(11) Uiso d . 1 . . H
H2W 0.679(4) 0.667(4) -0.082(3) 0.083(11) Uiso d . 1 . . H

loop_
_atom_site_aniso_label
_atom_site_aniso_U_11
_atom_site_aniso_U_22
_atom_site_aniso_U_33
_atom_site_aniso_U_12
_atom_site_aniso_U_13
_atom_site_aniso_U_23
Zn1 0.03191(18) 0.02775(18) 0.03502(19) -0.00197(14) 0.00247(12) 0.00329(15)
O1 0.0509(9) 0.0288(8) 0.0446(9) 0.0022(7) 0.0088(7) 0.0010(7)
O2 0.0492(9) 0.0463(9) 0.0447(9) 0.0008(7) 0.0066(7) -0.0108(7)
N1 0.0338(9) 0.0407(10) 0.0406(9) -0.0037(8) -0.0021(7) 0.0020(9)
N2 0.0353(9) 0.0262(8) 0.0379(9) 0.0011(7) -0.0015(7) 0.0034(7)
C1 0.0406(12) 0.0592(15) 0.0500(13) -0.0001(11) -0.0052(10) 0.0088(12)
C2 0.0393(13) 0.082(2) 0.0678(17) 0.0020(14) -0.0141(12) 0.0005(16)
C3 0.0364(13) 0.084(2) 0.086(2) -0.0143(13) -0.0093(13) -0.0127(17)
C4 0.0450(13) 0.0565(16) 0.0729(17) -0.0175(12) 0.0032(12) -0.0043(14)
C5 0.0363(11) 0.0373(11) 0.0440(11) -0.0059(9) 0.0040(9) -0.0061(10)
C6 0.0497(12) 0.0291(11) 0.0501(12) -0.0083(10) 0.0016(10) 0.0030(10)
C7 0.0597(15) 0.0388(13) 0.0362(11) 0.0025(11) 0.0057(10) 0.0059(10)
C8 0.0297(9) 0.0337(11) 0.0380(11) -0.0023(8) -0.0058(8) -0.0049(9)
O1W 0.1018(17) 0.0425(12) 0.0602(13) 0.0059(11) 0.0058(12) -0.0005(10)

loop_
_atom_type_symbol
_atom_type_description
_atom_type_scat_dispersion_real
_atom_type_scat_dispersion_imag
_atom_type_scat_source
C C 0.0033 0.0016 'International Tables Vol C Tables 4.2.6.8 and 6.1.1.4'
H H 0.0000 0.0000 'International Tables Vol C Tables 4.2.6.8 and 6.1.1.4'
N N 0.0061 0.0033 'International Tables Vol C Tables 4.2.6.8 and 6.1.1.4'
O O 0.0106 0.0060 'International Tables Vol C Tables 4.2.6.8 and 6.1.1.4'
Zn Zn 0.2839 1.4301 'International Tables Vol C Tables 4.2.6.8 and 6.1.1.4'

loop_
_geom_angle_atom_site_label_1
_geom_angle_atom_site_label_2
_geom_angle_atom_site_label_3
_geom_angle_site_symmetry_1
_geom_angle_site_symmetry_3
_geom_angle
_geom_angle_publ_flag
O1 Zn1 O1 . 3_655 180.0 ?
O1 Zn1 N2 . 3_655 98.01(6) y
O1 Zn1 N2 3_655 3_655 81.99(6) n
O1 Zn1 N2 . . 81.99(6) y
O1 Zn1 N2 3_655 . 98.01(6) n
N2 Zn1 N2 3_655 . 180.0 ?
O1 Zn1 N1 . 3_655 89.67(7) y
O1 Zn1 N1 3_655 3_655 90.33(7) n
N2 Zn1 N1 3_655 3_655 78.54(7) n
N2 Zn1 N1 . 3_655 101.46(7) y
O1 Zn1 N1 . . 90.33(7) y
O1 Zn1 N1 3_655 . 89.67(7) n
N2 Zn1 N1 3_655 . 101.46(7) n
N2 Zn1 N1 . . 78.54(7) y
N1 Zn1 N1 3_655 . 180.0 ?
C8 O1 Zn1 . . 115.00(13) ?
C5 N1 C1 . . 119.06(19) ?
C5 N1 Zn1 . . 112.30(13) ?
C1 N1 Zn1 . . 128.59(16) ?
C7 N2 C6 . . 113.99(18) ?
C7 N2 Zn1 . . 108.67(13) ?
C6 N2 Zn1 . . 107.12(13) ?
C7 N2 H2N . . 108.4(15) ?
C6 N2 H2N . . 108.0(16) ?
Zn1 N2 H2N . . 110.7(15) ?
N1 C1 C2 . . 122.1(2) ?
N1 C1 H1 . . 118.9 ?
C2 C1 H1 . . 118.9 ?
C1 C2 C3 . . 118.8(2) ?
C1 C2 H2 . . 120.6 ?
C3 C2 H2 . . 120.6 ?
C2 C3 C4 . . 119.7(2) ?
C2 C3 H3 . . 120.1 ?
C4 C3 H3 . . 120.1 ?
C3 C4 C5 . . 118.5(3) ?
C3 C4 H4 . . 120.7 ?
C5 C4 H4 . . 120.7 ?
N1 C5 C4 . . 121.7(2) ?
N1 C5 C6 . . 116.73(18) ?
C4 C5 C6 . . 121.5(2) ?
N2 C6 C5 . . 111.94(17) ?
N2 C6 H6A . . 109.2 ?
C5 C6 H6A . . 109.2 ?
N2 C6 H6B . . 109.2 ?
C5 C6 H6B . . 109.2 ?
H6A C6 H6B . . 107.9 ?
N2 C7 C8 . . 115.08(17) ?
N2 C7 H7A . . 108.5 ?
C8 C7 H7A . . 108.5 ?
N2 C7 H7B . . 108.5 ?
C8 C7 H7B . . 108.5 ?
H7A C7 H7B . . 107.5 ?
O2 C8 O1 . . 124.2(2) ?
O2 C8 C7 . . 116.97(19) ?
O1 C8 C7 . . 118.83(18) ?
H1W O1W H2W . . 104(3) ?

loop_
_geom_bond_atom_site_label_1
_geom_bond_atom_site_label_2
_geom_bond_site_symmetry_2
_geom_bond_distance
_geom_bond_publ_flag
Zn1 O1 . 2.0964(15) y
Zn1 O1 3_655 2.0964(15) ?
Zn1 N2 3_655 2.1210(17) ?
Zn1 N2 . 2.1210(17) y
Zn1 N1 3_655 2.1864(17) ?
Zn1 N1 . 2.1864(17) y
O1 C8 . 1.260(2) ?
O2 C8 . 1.240(2) ?
N1 C5 . 1.333(3) ?
N1 C1 . 1.344(3) ?
N2 C7 . 1.468(3) ?
N2 C6 . 1.476(3) ?
N2 H2N . 0.83(2) ?
C1 C2 . 1.371(3) ?
C1 H1 . 0.9300 ?
C2 C3 . 1.373(4) ?
C2 H2 . 0.9300 ?
C3 C4 . 1.376(4) ?
C3 H3 . 0.9300 ?
C4 C5 . 1.388(3) ?
C4 H4 . 0.9300 ?
C5 C6 . 1.504(3) ?
C6 H6A . 0.9700 ?
C6 H6B . 0.9700 ?
C7 C8 . 1.523(3) ?
C7 H7A . 0.9700 ?
C7 H7B . 0.9700 ?
O1W H1W . 0.78(3) ?
O1W H2W . 0.86(4) ?

loop_
_geom_hbond_atom_site_label_D
_geom_hbond_atom_site_label_H
_geom_hbond_atom_site_label_A
_geom_hbond_site_symmetry_A
_geom_hbond_distance_DH
_geom_hbond_distance_HA
_geom_hbond_distance_DA
_geom_hbond_angle_DHA
_geom_hbond_publ_flag
N2 H2N O2 2_654 0.83(2) 2.20(2) 2.998(2) 162(2) y
O1W H1W O2 4_566 0.78(3) 2.07(3) 2.820(3) 163(3) y
O1W H2W O1 1_565 0.86(4) 2.02(4) 2.876(3) 174(3) y
